data_1536139
loop_
_publ_author_name
'Correll, S.'
'Sedlmaier, S.'
'Schnick, W.'

_publ_section_title
;
 Synthesis, crystal structures and properties of the trimetaphosphimates
 Na Ba (P O2 N H)3, K Sr (P O2 N H)3 4(H2 O) and N H4 Sr (P O2 N H)3 4(H2
 O)
;
_journal_name_full 'Solid State Sciences'
_journal_page_first 1261
_journal_page_last 1271
_journal_volume 7
_journal_year 2005
_chemical_formula_sum 'Ba H3 N3 Na O6 P3'
_chemical_name_systematic 'Na Ba (P O2 N H)3'
_space_group_IT_number 12
_symmetry_space_group_name_Hall '-C 2y'
_symmetry_space_group_name_H-M 'C 1 2/m 1'
_cell_angle_alpha 90
_cell_angle_beta 115.18
_cell_angle_gamma 90
_cell_formula_units_Z 4
_cell_length_a 10.845
_cell_length_b 10.25
_cell_length_c 7.9624
_cell_volume 801.003
_citation_journal_id_ASTM SSSCFJ
_cod_data_source_file Correll_SSSCFJ_2005_2000.cif
_cod_data_source_block H3Ba1N3Na1O6P3
_cod_original_cell_volume 801.0033
_cod_original_formula_sum 'H3 Ba1 N3 Na1 O6 P3'
_cod_database_code 1536139

loop_
_symmetry_equiv_pos_as_xyz
x,y,z
-x,y,-z
-x,-y,-z
x,-y,z
x+1/2,y+1/2,z
-x+1/2,y+1/2,-z
-x+1/2,-y+1/2,-z
x+1/2,-y+1/2,z

loop_
_atom_site_label
_atom_site_type_symbol
_atom_site_fract_x
_atom_site_fract_y
_atom_site_fract_z
_atom_site_occupancy
_atom_site_U_iso_or_equiv
P2 P+5 0.20883 0.14291 0.24357 1 0.0
O4 O-2 0.1241 0.2456 0.2739 1 0.0
Ba1 Ba+2 0.42981 0 0.69386 1 0.0
N2 N-3 0.166 0 0.309 1 0.0
H1 H+1 0.1072 0.1869 0.9426 1 0.0
O3 O-2 0.3618 0.1499 0.3416 1 0.0
H2 H+1 0.08 0 0.3007 1 0.0
O2 O-2 0.3533 0 0.9767 1 0.0
P1 P+5 0.20233 0 0.91816 1 0.0
N1 N-3 0.1611 0.1281 1.0136 1 0.0
O1 O-2 0.1151 0 0.7141 1 0.0
Na1 Na+1 0.5 -0.3242 0.5 1 0.0
